data_2205994
loop_
_publ_author_name
'Shi, Jing Min'
'Liu Zhe'
'Lu, Jian Jun'
'Liu, Lian Dong'

_publ_section_title
;
 Diaquadiisothiocyanatobis(pyridine <i>N</i>-oxide)cobalt(II)
;
_journal_issue 6
_journal_name_full 'Acta Crystallographica Section E'
_journal_page_first m1133
_journal_page_last m1134
_journal_paper_doi 10.1107/S1600536805014832
_journal_volume 61
_journal_year 2005
_chemical_formula_iupac '[Co (N C S)2 (C5 H5 N O)2 (H2 O)2]'
_chemical_formula_moiety 'C12 H14 Co N4 O4 S2'
_chemical_formula_sum 'C12 H14 Co N4 O4 S2'
_chemical_formula_weight 401.32
_chemical_name_systematic
;
Diaquadiisothiocyanatobis(pyridine N-oxide)cobalt(II)
;
_space_group_IT_number 2
_symmetry_cell_setting triclinic
_symmetry_space_group_name_Hall '-P 1'
_symmetry_space_group_name_H-M 'P -1'
_atom_sites_solution_hydrogens geom
_atom_sites_solution_primary direct
_atom_sites_solution_secondary difmap
_audit_creation_method SHELXL-97
_cell_angle_alpha 86.366(4)
_cell_angle_beta 78.985(4)
_cell_angle_gamma 88.921(4)
_cell_formula_units_Z 2
_cell_length_a 5.4773(15)
_cell_length_b 11.326(3)
_cell_length_c 13.726(4)
_cell_measurement_reflns_used 1753
_cell_measurement_temperature 298(2)
_cell_measurement_theta_max 26.308
_cell_measurement_theta_min 2.4235
_cell_volume 834.1(4)
_computing_cell_refinement SMART
_computing_data_collection 'SMART (Bruker, 1997)'
_computing_data_reduction 'SAINT (Bruker, 1997)'
_computing_molecular_graphics 'SHELXTL (Bruker, 2001)'
_computing_publication_material SHELXTL
_computing_structure_refinement 'SHELXL97 (Sheldrick, 1997)'
_computing_structure_solution 'SHELXS97 (Sheldrick, 1990)'
_diffrn_ambient_temperature 273(2)
_diffrn_measured_fraction_theta_full 0.979
_diffrn_measured_fraction_theta_max 0.979
_diffrn_measurement_device_type 'Bruker SMART CCD area-detector'
_diffrn_measurement_method '\f and \w'
_diffrn_radiation_monochromator graphite
_diffrn_radiation_source 'fine-focus sealed tube'
_diffrn_radiation_type MoK\a
_diffrn_radiation_wavelength 0.71073
_diffrn_reflns_av_R_equivalents 0.0219
_diffrn_reflns_av_sigmaI/netI 0.0489
_diffrn_reflns_limit_h_max 6
_diffrn_reflns_limit_h_min -6
_diffrn_reflns_limit_k_max 13
_diffrn_reflns_limit_k_min -11
_diffrn_reflns_limit_l_max 16
_diffrn_reflns_limit_l_min -16
_diffrn_reflns_number 4291
_diffrn_reflns_theta_full 25.00
_diffrn_reflns_theta_max 25.00
_diffrn_reflns_theta_min 1.51
_exptl_absorpt_coefficient_mu 1.302
_exptl_absorpt_correction_T_max 0.9030
_exptl_absorpt_correction_T_min 0.7808
_exptl_absorpt_correction_type multi-scan
_exptl_absorpt_process_details '(SADABS; Sheldrick, 1996)'
_exptl_crystal_colour pink
_exptl_crystal_density_diffrn 1.598
_exptl_crystal_density_method 'not measured'
_exptl_crystal_description prism
_exptl_crystal_F_000 410
_exptl_crystal_size_max 0.20
_exptl_crystal_size_mid 0.09
_exptl_crystal_size_min 0.08
_refine_diff_density_max 0.353
_refine_diff_density_min -0.314
_refine_ls_extinction_method none
_refine_ls_goodness_of_fit_ref 1.142
_refine_ls_hydrogen_treatment constr
_refine_ls_matrix_type full
_refine_ls_number_parameters 212
_refine_ls_number_reflns 2892
_refine_ls_number_restraints 0
_refine_ls_restrained_S_all 1.142
_refine_ls_R_factor_all 0.0489
_refine_ls_R_factor_gt 0.0432
_refine_ls_shift/su_max 0.001
_refine_ls_shift/su_mean 0.000
_refine_ls_structure_factor_coef Fsqd
_refine_ls_weighting_details 'calc w = 1/[\s^2^(Fo^2^)+(0.046P)^2^+1.1096P] where P = (Fo^2^+2Fc^2^)/3'
_refine_ls_weighting_scheme calc
_refine_ls_wR_factor_gt 0.1150
_refine_ls_wR_factor_ref 0.1238
_reflns_number_gt 2582
_reflns_number_total 2892
_reflns_threshold_expression I>2\s(I)
_cod_data_source_file jh6006.cif
_cod_data_source_block I
_cod_depositor_comments
;
The following automatic conversions were performed:
'_symmetry_cell_setting' value 'Triclinic' changed to 'triclinic'
according to '/home/saulius/struct/CIF-dictionaries/cif_core.dic'
dictionary named 'cif_core.dic' version 2.4.1 from 2010-06-29.

Automatic conversion script
Id: cif_fix_enum 1527 2010-12-29 10:47:43Z saulius 

The following automatic conversions were performed:

'_symmetry_cell_setting' value 'Triclinic' changed to 'triclinic'
according to /home/saulius/struct/CIF-dictionaries/cif_core.dic
dictionary named 'cif_core.dic' version 2.4.1 from 2010-06-29.

Automatic conversion script
Id: cif_fix_values 1715 2011-07-08 13:25:40Z adriana 
;
_cod_database_code 2205994
_cod_database_fobs_code 2205994

loop_
_symmetry_equiv_pos_as_xyz
'x, y, z'
'-x, -y, -z'

loop_
_atom_site_label
_atom_site_fract_x
_atom_site_fract_y
_atom_site_fract_z
_atom_site_U_iso_or_equiv
_atom_site_adp_type
_atom_site_calc_flag
_atom_site_refinement_flags
_atom_site_occupancy
_atom_site_type_symbol
Co1 0.44658(9) 0.28224(4) 0.60217(3) 0.02712(18) Uani d . 1 Co
S2 0.0731(2) 0.21153(13) 0.32869(9) 0.0523(3) Uani d . 1 S
S1 0.4233(3) 0.25529(14) 0.95619(9) 0.0619(4) Uani d . 1 S
O2 0.7303(5) 0.4132(2) 0.5564(2) 0.0348(6) Uani d . 1 O
H14 0.8951 0.4039 0.5760 0.071(17) Uiso d R 1 H
H13 0.7685 0.4367 0.5067 0.047(16) Uiso d R 1 H
O4 0.1655(5) 0.1555(3) 0.6421(2) 0.0391(7) Uani d . 1 O
O3 0.1903(5) 0.4272(2) 0.62044(19) 0.0322(6) Uani d . 1 O
O1 0.7376(5) 0.1553(2) 0.5647(2) 0.0369(7) Uani d . 1 O
H11 0.8119 0.1548 0.5025 0.08(2) Uiso d R 1 H
H12 0.8767 0.1601 0.5884 0.033(11) Uiso d R 1 H
N1 0.3561(7) 0.2783(3) 0.4642(2) 0.0394(8) Uani d . 1 N
N3 0.1589(6) 0.0778(3) 0.7206(2) 0.0301(7) Uani d . 1 N
N4 0.1620(6) 0.4809(3) 0.7071(2) 0.0291(7) Uani d . 1 N
N2 0.4863(6) 0.2777(3) 0.7496(3) 0.0338(8) Uani d . 1 N
C11 0.4555(7) 0.2690(3) 0.8359(3) 0.0309(9) Uani d . 1 C
C12 0.2408(7) 0.2491(3) 0.4075(3) 0.0317(9) Uani d . 1 C
C7 -0.0436(8) 0.4612(4) 0.7753(3) 0.0409(10) Uani d . 1 C
H7 -0.1653 0.4108 0.7633 0.049 Uiso calc R 1 H
C5 -0.0399(8) 0.0761(4) 0.7936(3) 0.0410(10) Uani d . 1 C
H5 -0.1690 0.1299 0.7905 0.049 Uiso calc R 1 H
C8 0.3418(8) 0.5504(4) 0.7235(3) 0.0362(9) Uani d . 1 C
H8 0.4842 0.5625 0.6750 0.043 Uiso calc R 1 H
C9 0.3171(9) 0.6043(4) 0.8120(3) 0.0448(11) Uani d . 1 C
H9 0.4435 0.6518 0.8240 0.054 Uiso calc R 1 H
C1 0.3473(8) 0.0019(4) 0.7242(3) 0.0390(10) Uani d . 1 C
H1 0.4839 0.0028 0.6722 0.047 Uiso calc R 1 H
C3 0.1345(10) -0.0812(4) 0.8791(3) 0.0483(12) Uani d . 1 C
H3 0.1264 -0.1359 0.9331 0.058 Uiso calc R 1 H
C6 -0.0745(9) 0.5159(5) 0.8635(3) 0.0505(12) Uani d . 1 C
H6 -0.2196 0.5038 0.9106 0.061 Uiso calc R 1 H
C2 0.3393(9) -0.0765(4) 0.8040(4) 0.0472(11) Uani d . 1 C
H2 0.4733 -0.1273 0.8075 0.057 Uiso calc R 1 H
C4 -0.0556(9) -0.0045(4) 0.8734(3) 0.0452(11) Uani d . 1 C
H4 -0.1966 -0.0066 0.9234 0.054 Uiso calc R 1 H
C10 0.1043(10) 0.5871(4) 0.8824(3) 0.0491(12) Uani d . 1 C
H10 0.0834 0.6239 0.9422 0.059 Uiso calc R 1 H

loop_
_atom_site_aniso_label
_atom_site_aniso_U_11
_atom_site_aniso_U_22
_atom_site_aniso_U_33
_atom_site_aniso_U_12
_atom_site_aniso_U_13
_atom_site_aniso_U_23
Co1 0.0227(3) 0.0334(3) 0.0253(3) -0.0027(2) -0.0056(2) 0.0020(2)
S2 0.0449(7) 0.0751(9) 0.0429(6) -0.0020(6) -0.0192(5) -0.0148(6)
S1 0.0697(9) 0.0853(10) 0.0277(6) 0.0041(7) -0.0031(6) 0.0006(6)
O2 0.0278(15) 0.0427(17) 0.0327(16) -0.0097(12) -0.0058(12) 0.0091(13)
O4 0.0300(15) 0.0459(17) 0.0426(16) -0.0115(13) -0.0145(13) 0.0166(13)
O3 0.0283(14) 0.0387(15) 0.0303(14) 0.0022(11) -0.0076(11) -0.0032(11)
O1 0.0215(14) 0.0484(17) 0.0393(17) 0.0016(12) -0.0034(12) -0.0006(13)
N1 0.039(2) 0.051(2) 0.0283(18) -0.0117(17) -0.0077(16) 0.0029(15)
N3 0.0276(17) 0.0297(17) 0.0335(17) -0.0059(13) -0.0092(14) 0.0050(13)
N4 0.0259(17) 0.0294(17) 0.0313(17) 0.0008(13) -0.0056(13) 0.0035(13)
N2 0.0315(18) 0.0343(18) 0.036(2) -0.0018(14) -0.0093(15) 0.0022(14)
C11 0.026(2) 0.032(2) 0.034(2) 0.0012(16) -0.0063(16) 0.0028(16)
C12 0.030(2) 0.036(2) 0.027(2) -0.0013(17) 0.0000(17) 0.0018(16)
C7 0.026(2) 0.055(3) 0.040(2) -0.0048(19) -0.0032(18) 0.003(2)
C5 0.034(2) 0.043(2) 0.044(2) 0.0026(19) -0.0051(19) -0.0011(19)
C8 0.030(2) 0.035(2) 0.041(2) -0.0023(17) -0.0023(17) 0.0026(17)
C9 0.051(3) 0.035(2) 0.051(3) -0.002(2) -0.015(2) -0.006(2)
C1 0.027(2) 0.036(2) 0.051(3) -0.0026(17) -0.0023(18) 0.0017(19)
C3 0.063(3) 0.042(3) 0.041(2) -0.008(2) -0.016(2) 0.011(2)
C6 0.039(3) 0.067(3) 0.038(2) 0.003(2) 0.008(2) 0.005(2)
C2 0.043(3) 0.035(2) 0.063(3) 0.0018(19) -0.014(2) 0.007(2)
C4 0.047(3) 0.050(3) 0.036(2) -0.003(2) -0.001(2) 0.002(2)
C10 0.062(3) 0.048(3) 0.038(2) 0.011(2) -0.012(2) -0.008(2)

loop_
_atom_type_symbol
_atom_type_description
_atom_type_scat_dispersion_real
_atom_type_scat_dispersion_imag
_atom_type_scat_source
C C 0.0033 0.0016 'International Tables Vol C Tables 4.2.6.8 and 6.1.1.4'
H H 0.0000 0.0000 'International Tables Vol C Tables 4.2.6.8 and 6.1.1.4'
N N 0.0061 0.0033 'International Tables Vol C Tables 4.2.6.8 and 6.1.1.4'
O O 0.0106 0.0060 'International Tables Vol C Tables 4.2.6.8 and 6.1.1.4'
S S 0.1246 0.1234 'International Tables Vol C Tables 4.2.6.8 and 6.1.1.4'
Co Co 0.3494 0.9721 'International Tables Vol C Tables 4.2.6.8 and 6.1.1.4'

loop_
_geom_angle_atom_site_label_1
_geom_angle_atom_site_label_2
_geom_angle_atom_site_label_3
_geom_angle
N1 Co1 N2 171.72(13)
N1 Co1 O4 83.60(12)
N2 Co1 O4 88.86(12)
N1 Co1 O3 84.51(13)
N2 Co1 O3 92.54(12)
O4 Co1 O3 93.28(11)
N1 Co1 O1 91.21(13)
N2 Co1 O1 92.80(12)
O4 Co1 O1 94.57(12)
O3 Co1 O1 170.59(10)
N1 Co1 O2 94.44(12)
N2 Co1 O2 93.08(12)
O4 Co1 O2 178.00(10)
O3 Co1 O2 86.15(11)
O1 Co1 O2 85.83(11)
Co1 O2 H14 121.1
Co1 O2 H13 124.3
H14 O2 H13 99.5
N3 O4 Co1 121.9(2)
N4 O3 Co1 116.8(2)
Co1 O1 H11 117.5
Co1 O1 H12 119.7
H11 O1 H12 95.2
C12 N1 Co1 154.8(3)
C5 N3 C1 120.6(3)
C5 N3 O4 119.0(3)
C1 N3 O4 120.3(3)
C7 N4 C8 121.4(4)
C7 N4 O3 119.1(3)
C8 N4 O3 119.5(3)
C11 N2 Co1 165.5(3)
N2 C11 S1 177.9(4)
N1 C12 S2 178.2(4)
N4 C7 C6 119.5(4)
N4 C7 H7 120.3
C6 C7 H7 120.3
N3 C5 C4 120.4(4)
N3 C5 H5 119.8
C4 C5 H5 119.8
N4 C8 C9 120.2(4)
N4 C8 H8 119.9
C9 C8 H8 119.9
C10 C9 C8 119.4(4)
C10 C9 H9 120.3
C8 C9 H9 120.3
N3 C1 C2 120.0(4)
N3 C1 H1 120.0
C2 C1 H1 120.0
C4 C3 C2 118.7(4)
C4 C3 H3 120.6
C2 C3 H3 120.6
C10 C6 C7 120.6(4)
C10 C6 H6 119.7
C7 C6 H6 119.7
C1 C2 C3 120.3(4)
C1 C2 H2 119.9
C3 C2 H2 119.9
C3 C4 C5 119.9(4)
C3 C4 H4 120.1
C5 C4 H4 120.1
C6 C10 C9 119.0(4)
C6 C10 H10 120.5
C9 C10 H10 120.5

loop_
_geom_bond_atom_site_label_1
_geom_bond_atom_site_label_2
_geom_bond_distance
Co1 N1 2.051(3)
Co1 N2 2.074(3)
Co1 O4 2.096(3)
Co1 O3 2.136(3)
Co1 O1 2.137(3)
Co1 O2 2.146(3)
S2 C12 1.627(4)
S1 C11 1.624(4)
O2 H14 0.9924
O2 H13 0.7105
O4 N3 1.342(4)
O3 N4 1.352(4)
O1 H11 0.8727
O1 H12 0.8882
N1 C12 1.158(5)
N3 C5 1.331(5)
N3 C1 1.337(5)
N4 C7 1.332(5)
N4 C8 1.332(5)
N2 C11 1.162(5)
C7 C6 1.375(6)
C7 H7 0.9300
C5 C4 1.371(6)
C5 H5 0.9300
C8 C9 1.377(6)
C8 H8 0.9300
C9 C10 1.373(7)
C9 H9 0.9300
C1 C2 1.360(6)
C1 H1 0.9300
C3 C4 1.354(7)
C3 C2 1.371(7)
C3 H3 0.9300
C6 C10 1.353(7)
C6 H6 0.9300
C2 H2 0.9300
C4 H4 0.9300
C10 H10 0.9300

loop_
_geom_hbond_atom_site_label_D
_geom_hbond_atom_site_label_H
_geom_hbond_atom_site_label_A
_geom_hbond_site_symmetry_A
_geom_hbond_distance_DH
_geom_hbond_distance_HA
_geom_hbond_distance_DA
_geom_hbond_angle_DHA
O1 H11 S2 1_655 0.87 2.59 3.433(3) 164
O1 H12 O4 1_655 0.89 1.87 2.753(4) 175
O2 H14 O3 1_655 0.99 1.86 2.833(4) 165
O2 H13 O3 2_666 0.71 2.23 2.901(4) 157

loop_
_geom_torsion_atom_site_label_1
_geom_torsion_atom_site_label_2
_geom_torsion_atom_site_label_3
_geom_torsion_atom_site_label_4
_geom_torsion
N1 Co1 O4 N3 156.1(3)
N2 Co1 O4 N3 -27.3(3)
O3 Co1 O4 N3 -119.8(3)
O1 Co1 O4 N3 65.4(3)
O2 Co1 O4 N3 167(3)
N1 Co1 O3 N4 -178.2(2)
N2 Co1 O3 N4 9.6(2)
O4 Co1 O3 N4 98.6(2)
O1 Co1 O3 N4 -115.0(6)
O2 Co1 O3 N4 -83.4(2)
N2 Co1 N1 C12 -19.7(16)
O4 Co1 N1 C12 4.8(8)
O3 Co1 N1 C12 -89.1(8)
O1 Co1 N1 C12 99.3(8)
O2 Co1 N1 C12 -174.8(8)
Co1 O4 N3 C5 121.1(3)
Co1 O4 N3 C1 -60.2(4)
Co1 O3 N4 C7 -105.3(3)
Co1 O3 N4 C8 73.3(4)
N1 Co1 N2 C11 -4.8(19)
O4 Co1 N2 C11 -29.1(13)
O3 Co1 N2 C11 64.1(13)
O1 Co1 N2 C11 -123.6(13)
O2 Co1 N2 C11 150.4(13)
Co1 N2 C11 S1 150(9)
Co1 N1 C12 S2 88(12)
C8 N4 C7 C6 1.7(6)
O3 N4 C7 C6 -179.7(4)
C1 N3 C5 C4 -0.6(6)
O4 N3 C5 C4 178.1(4)
C7 N4 C8 C9 -0.4(6)
O3 N4 C8 C9 -179.0(4)
N4 C8 C9 C10 -1.0(7)
C5 N3 C1 C2 -1.3(6)
O4 N3 C1 C2 -180.0(4)
N4 C7 C6 C10 -1.6(7)
N3 C1 C2 C3 2.4(7)
C4 C3 C2 C1 -1.5(7)
C2 C3 C4 C5 -0.4(7)
N3 C5 C4 C3 1.5(7)
C7 C6 C10 C9 0.2(7)
C8 C9 C10 C6 1.1(7)
